data_2205478
loop_
_publ_author_name
'Kgomo, Ditebogo B.'
'Levendis, Demetrius C.'
'Gukasov, Arsen'
'Cousson, Alain'
'Sch\"oning, Ludwig F. R.'
'Venter, Andrew M.'

_publ_section_title
;
 Low-temperature (110K) single-crystal neutron diffraction study of
 (+-)-camphoric anhydride
;
_journal_issue 4
_journal_name_full 'Acta Crystallographica Section E'
_journal_page_first o1141
_journal_page_last o1143
_journal_paper_doi 10.1107/S1600536805008950
_journal_volume 61
_journal_year 2005
_chemical_formula_iupac 'C10 H14 O3'
_chemical_formula_moiety 'C10 H14 O3'
_chemical_formula_sum 'C10 H14 O3'
_chemical_formula_weight 182.22
_chemical_name_systematic
;
(+-)-1,8,8-Trimethyl-3-oxabicyclo[3.2.1]octane-2,4-dione
;
_space_group_IT_number 14
_symmetry_cell_setting monoclinic
_symmetry_space_group_name_Hall '-P 2yn'
_symmetry_space_group_name_H-M 'P 1 21/n 1'
_atom_sites_solution_hydrogens difmap
_audit_creation_method CRYSTALS_ver_12.39
_cell_angle_alpha 90
_cell_angle_beta 92.179(2)
_cell_angle_gamma 90
_cell_formula_units_Z 4
_cell_length_a 6.5001(8)
_cell_length_b 11.5624(14)
_cell_length_c 12.7093(15)
_cell_measurement_reflns_used 15
_cell_measurement_temperature 110
_cell_measurement_theta_max 22
_cell_measurement_theta_min 16
_cell_volume 954.5(2)
_computing_cell_refinement DIF4N
_computing_data_collection 'DIF4N (modified Linux version of DIF4; Stoe & Cie, 1991)'
_computing_data_reduction 'PRON98 (modified version of REDU4; Stoe & Cie, 1990; Meven, Year?)'
_computing_molecular_graphics 'ORTEP-3 for Windows (Farrugia, 1997) and CAMERON (Watkin <i>et al.</i>, 1996)'
_computing_publication_material CRYSTALS
_computing_structure_refinement 'CRYSTALS (Betteridge <i>et al.</i>, 2003)'
_computing_structure_solution 'a previous X-ray study gave position parameters for heavy atoms (Reference?)'
_diffrn_ambient_temperature 110
_diffrn_measured_fraction_theta_full 0.996
_diffrn_measured_fraction_theta_max 0.996
_diffrn_measurement_device_type
;
5C2 four-circle (Orph\'ee reactor, Saclay, France)
;
_diffrn_measurement_method \w
_diffrn_radiation_monochromator Cu_(220)
_diffrn_radiation_probe neutron
_diffrn_radiation_type neutron
_diffrn_radiation_wavelength 0.83300
_diffrn_reflns_av_R_equivalents 0.047
_diffrn_reflns_limit_h_max 9
_diffrn_reflns_limit_h_min -9
_diffrn_reflns_limit_k_max 1
_diffrn_reflns_limit_k_min -17
_diffrn_reflns_limit_l_max 19
_diffrn_reflns_limit_l_min 0
_diffrn_reflns_number 4137
_diffrn_reflns_theta_full 39.506
_diffrn_reflns_theta_max 39.506
_diffrn_reflns_theta_min 2.792
_diffrn_standards_decay_% 0.00
_diffrn_standards_interval_count 0
_diffrn_standards_interval_time 450
_diffrn_standards_number 2
_exptl_absorpt_coefficient_mu 0.093
_exptl_absorpt_correction_type none
_exptl_crystal_colour colourless
_exptl_crystal_density_diffrn 1.268
_exptl_crystal_density_meas ?
_exptl_crystal_density_method .
_exptl_crystal_description prism
_exptl_crystal_F_000 128
_exptl_crystal_size_max 5.00
_exptl_crystal_size_mid 4.00
_exptl_crystal_size_min 3.00
_refine_diff_density_max 0.12
_refine_diff_density_min -0.14
_refine_ls_extinction_coef 3.4(8)
_refine_ls_extinction_method 'Larson (1970), eq. 22'
_refine_ls_goodness_of_fit_ref 1.1006
_refine_ls_hydrogen_treatment refall
_refine_ls_matrix_type full
_refine_ls_number_parameters 245
_refine_ls_number_reflns 1594
_refine_ls_number_restraints 0
_refine_ls_R_factor_all 0.0844
_refine_ls_R_factor_gt 0.0590
_refine_ls_shift/su_max 0.000154
_refine_ls_structure_factor_coef F
_refine_ls_weighting_details
;
Chebychev polynomial, (Watkin, 1994; Prince, 1982) W =
[weight][1-(\DF/6\sF)^2^]^2^ where  [weight] = 1.0/[A~0~T~0~(x)+A~1~T~1~(x)
... +A~n-1~T~n-1~(x)] where x = Fcalc/Fmax and A~i~ are the Chebychev
coefficients  listed below: 0.703 -0.458 0.556 -0.177 0.795E-01
;
_refine_ls_weighting_scheme calc
_refine_ls_wR_factor_all 0.0627
_refine_ls_wR_factor_gt 0.0566
_refine_ls_wR_factor_ref 0.0566
_reflns_number_gt 1594
_reflns_number_total 3553
_reflns_threshold_expression I>3\s(I)
_cod_data_source_file dn6207.cif
_cod_data_source_block I
_cod_original_sg_symbol_H-M 'P 21/n'
_cod_database_code 2205478
_cod_database_fobs_code 2205478

loop_
_symmetry_equiv_pos_as_xyz
x,y,z
-x,-y,-z
-x+1/2,y+1/2,-z+1/2
x+1/2,-y+1/2,z+1/2

loop_
_atom_site_label
_atom_site_fract_x
_atom_site_fract_y
_atom_site_fract_z
_atom_site_U_iso_or_equiv
_atom_site_adp_type
_atom_site_occupancy
_atom_site_type_symbol
C1 0.7903(3) 0.71470(18) 0.48982(16) 0.0188 Uani 1.0000 C
C2 1.0199(3) 0.73790(19) 0.51432(16) 0.0203 Uani 1.0000 C
C3 1.0182(3) 0.87660(18) 0.36654(17) 0.0205 Uani 1.0000 C
C4 0.7950(3) 0.84498(17) 0.34358(17) 0.0194 Uani 1.0000 C
C5 0.6641(3) 0.9091(2) 0.42731(19) 0.0246 Uani 1.0000 C
C6 0.6682(3) 0.8264(2) 0.52484(17) 0.0223 Uani 1.0000 C
C7 0.7580(3) 0.71385(19) 0.36671(16) 0.0179 Uani 1.0000 C
C8 0.9082(4) 0.6336(2) 0.30866(18) 0.0245 Uani 1.0000 C
C9 0.5330(3) 0.6807(2) 0.33370(19) 0.0252 Uani 1.0000 C
C10 0.7222(4) 0.6053(2) 0.54726(19) 0.0270 Uani 1.0000 C
O1 1.1120(4) 0.8274(2) 0.4582(2) 0.0230 Uani 1.0000 O
O2 1.1304(4) 0.6881(3) 0.5787(2) 0.0298 Uani 1.0000 O
O3 1.1226(4) 0.9430(3) 0.3174(2) 0.0299 Uani 1.0000 O
H4 0.7553(9) 0.8694(5) 0.2608(4) 0.0375 Uani 1.0000 H
H51 0.5050(8) 0.9217(6) 0.3956(5) 0.0447 Uani 1.0000 H
H52 0.7279(9) 0.9952(5) 0.4473(5) 0.0415 Uani 1.0000 H
H61 0.5119(8) 0.8000(5) 0.5448(5) 0.0410 Uani 1.0000 H
H62 0.7425(9) 0.8663(5) 0.5953(4) 0.0400 Uani 1.0000 H
H81 1.0727(9) 0.6545(6) 0.3224(5) 0.0444 Uani 1.0000 H
H82 0.8782(11) 0.6388(7) 0.2230(5) 0.0512 Uani 1.0000 H
H83 0.8850(11) 0.5424(5) 0.3326(6) 0.0500 Uani 1.0000 H
H90 0.4183(8) 0.7281(6) 0.3787(6) 0.0519 Uani 1.0000 H
H91 0.5080(10) 0.5859(5) 0.3443(6) 0.0489 Uani 1.0000 H
H92 0.5043(10) 0.7008(7) 0.2502(5) 0.0531 Uani 1.0000 H
H101 0.7994(11) 0.5271(6) 0.5177(6) 0.0517 Uani 1.0000 H
H102 0.5553(9) 0.5949(6) 0.5393(5) 0.0456 Uani 1.0000 H
H103 0.7621(11) 0.6094(7) 0.6320(5) 0.0508 Uani 1.0000 H

loop_
_atom_site_aniso_label
_atom_site_aniso_U_11
_atom_site_aniso_U_22
_atom_site_aniso_U_33
_atom_site_aniso_U_12
_atom_site_aniso_U_13
_atom_site_aniso_U_23
C1 0.0169(8) 0.0212(8) 0.0183(8) -0.0020(7) 0.0018(6) 0.0007(7)
C2 0.0165(8) 0.0247(10) 0.0197(8) -0.0001(7) -0.0002(6) 0.0019(7)
C3 0.0184(8) 0.0212(9) 0.0219(8) -0.0022(7) 0.0018(7) 0.0004(7)
C4 0.0176(8) 0.0196(9) 0.0209(8) -0.0018(7) -0.0019(6) 0.0016(7)
C5 0.0221(9) 0.0206(9) 0.0309(10) 0.0028(7) -0.0001(8) -0.0031(8)
C6 0.0181(8) 0.0264(9) 0.0225(9) 0.0006(7) 0.0025(7) -0.0047(8)
C7 0.0155(8) 0.0192(8) 0.0189(8) -0.0010(6) 0.0005(6) -0.0028(7)
C8 0.0255(10) 0.0243(9) 0.0239(9) 0.0009(8) 0.0043(8) -0.0053(8)
C9 0.0199(9) 0.0281(10) 0.0275(10) -0.0074(8) -0.0013(7) -0.0025(9)
C10 0.0273(10) 0.0282(10) 0.0256(10) -0.0059(8) 0.0020(8) 0.0052(8)
O1 0.0177(9) 0.0272(11) 0.0239(10) -0.0026(9) -0.0006(8) -0.0013(9)
O2 0.0250(12) 0.0377(15) 0.0260(11) 0.0022(10) -0.0065(9) 0.0061(11)
O3 0.0280(13) 0.0309(13) 0.0313(13) -0.0088(10) 0.0058(10) 0.0073(10)
H4 0.039(2) 0.042(3) 0.030(2) -0.005(2) -0.0050(18) 0.009(2)
H51 0.025(2) 0.050(3) 0.058(3) 0.004(2) -0.002(2) 0.000(3)
H52 0.043(3) 0.029(2) 0.053(3) -0.0010(19) -0.002(2) -0.010(2)
H61 0.031(2) 0.048(3) 0.045(3) 0.001(2) 0.0121(19) -0.004(2)
H62 0.043(3) 0.044(3) 0.032(2) 0.004(2) -0.003(2) -0.015(2)
H81 0.032(2) 0.047(3) 0.055(3) 0.003(2) 0.006(2) -0.008(2)
H82 0.054(3) 0.069(4) 0.031(2) 0.002(3) 0.006(2) -0.013(3)
H83 0.053(3) 0.027(2) 0.071(4) 0.000(2) 0.013(3) -0.001(2)
H90 0.024(2) 0.061(4) 0.070(4) -0.001(2) 0.000(2) -0.018(3)
H91 0.041(3) 0.037(3) 0.068(4) -0.012(2) -0.007(3) -0.002(3)
H92 0.041(3) 0.080(5) 0.037(3) -0.009(3) -0.010(2) 0.004(3)
H101 0.061(4) 0.041(3) 0.054(4) 0.004(3) 0.014(3) 0.008(3)
H102 0.033(2) 0.051(3) 0.053(3) -0.010(2) 0.007(2) 0.012(3)
H103 0.062(4) 0.058(4) 0.032(2) -0.008(3) 0.001(2) 0.011(3)

loop_
_atom_type_symbol
_atom_type_scat_dispersion_real
_atom_type_scat_dispersion_imag
_atom_type_scat_source
'O   ' 0.0000 0.0000 'Varley F. Sears, Neutron News, vol 3, n3 (1992) p26-37'
'C   ' 0.0000 0.0000 'Varley F. Sears, Neutron News, vol 3, n3 (1992) p26-37'
'N   ' 0.0000 0.0000 'Varley F. Sears, Neutron News, vol 3, n3 (1992) p26-37'
'H   ' 0.0000 0.0000 'Varley F. Sears, Neutron News, vol 3, n3 (1992) p26-37'

loop_
_geom_angle_atom_site_label_1
_geom_angle_atom_site_label_2
_geom_angle_atom_site_label_3
_geom_angle
_geom_angle_publ_flag
C2 C1 C6 107.05(17) no
C2 C1 C7 107.15(16) no
C6 C1 C7 103.58(16) no
C2 C1 C10 110.06(17) no
C6 C1 C10 112.38(18) no
C7 C1 C10 116.04(18) no
C1 C2 O1 117.09(19) no
C1 C2 O2 126.8(2) no
O1 C2 O2 116.1(2) no
C4 C3 O1 116.22(19) no
C4 C3 O3 127.2(2) no
O1 C3 O3 116.5(2) no
C3 C4 C5 107.14(17) no
C3 C4 C7 110.55(16) no
C5 C4 C7 103.82(16) no
C3 C4 H4 107.9(3) no
C5 C4 H4 114.1(4) no
C7 C4 H4 113.1(3) no
C4 C5 C6 104.74(17) no
C4 C5 H51 109.8(4) no
C6 C5 H51 110.9(4) no
C4 C5 H52 111.9(4) no
C6 C5 H52 111.9(4) no
H51 C5 H52 107.7(5) no
C5 C6 C1 105.57(16) no
C5 C6 H61 111.4(4) no
C1 C6 H61 108.3(4) no
C5 C6 H62 112.5(4) no
C1 C6 H62 111.0(3) no
H61 C6 H62 108.0(5) no
C4 C7 C1 99.52(15) no
C4 C7 C8 112.71(16) no
C1 C7 C8 114.47(18) no
C4 C7 C9 109.76(17) no
C1 C7 C9 111.04(17) no
C8 C7 C9 109.04(18) no
C7 C8 H81 114.6(4) no
C7 C8 H82 110.2(4) no
H81 C8 H82 106.1(6) no
C7 C8 H83 110.1(4) no
H81 C8 H83 107.8(5) no
H82 C8 H83 107.7(6) no
C7 C9 H90 112.6(4) no
C7 C9 H91 110.4(4) no
H90 C9 H91 108.7(6) no
C7 C9 H92 109.4(4) no
H90 C9 H92 107.7(6) no
H91 C9 H92 107.7(6) no
C1 C10 H101 111.7(4) no
C1 C10 H102 110.5(4) no
H101 C10 H102 109.8(6) no
C1 C10 H103 111.7(4) no
H101 C10 H103 106.0(6) no
H102 C10 H103 107.0(6) no
C3 O1 C2 122.5(2) no

loop_
_geom_bond_atom_site_label_1
_geom_bond_atom_site_label_2
_geom_bond_distance
_geom_bond_publ_flag
C1 C2 1.536(3) no
C1 C6 1.589(3) no
C1 C7 1.571(3) no
C1 C10 1.534(3) no
C2 O1 1.403(3) no
C2 O2 1.214(3) no
C3 C4 1.513(3) no
C3 O1 1.414(3) no
C3 O3 1.214(3) no
C4 C5 1.573(3) no
C4 C7 1.565(3) no
C4 H4 1.111(5) no
C5 C6 1.565(3) no
C5 H51 1.105(6) no
C5 H52 1.104(6) no
C6 H61 1.100(6) no
C6 H62 1.103(5) no
C7 C8 1.553(3) no
C7 C9 1.555(3) no
C8 H81 1.104(6) no
C8 H82 1.101(6) no
C8 H83 1.109(6) no
C9 H90 1.103(7) no
C9 H91 1.117(7) no
C9 H92 1.095(6) no
C10 H101 1.107(7) no
C10 H102 1.093(6) no
C10 H103 1.099(6) no

loop_
_geom_hbond_atom_site_label_D
_geom_hbond_atom_site_label_H
_geom_hbond_atom_site_label_A
_geom_hbond_site_symmetry_A
_geom_hbond_distance_DH
_geom_hbond_distance_HA
_geom_hbond_distance_DA
_geom_hbond_angle_DHA
_geom_hbond_publ_flag
C4 H4 O2 4_464 1.110(6) 2.513(6) 3.514(3) 149.4(4) yes
C5 H52 O1 2_776 1.104(6) 2.576(6) 3.655(3) 165.1(5) yes
C9 H90 O1 1_455 1.103(7) 2.541(7) 3.633(3) 170.5(5) yes

loop_
_cod_related_entry_id
_cod_related_entry_database
_cod_related_entry_code
1 ChemSpider 85566
